data_1577156
loop_
_publ_author_name
'Ou, Luchuan'
'Bai, Yihang'
'Liu, Shanshuo'
'Kan, Zongling'
'Lan, Yu'
'Zhu, Jiali'
'Liu, Shihan'
'Ren, Zhigang'
'Li, Shi-Jun'
'Niu, Linbin'

_publ_section_title
;
 Overriding the Radical Polarity Matching Principle: Selective
 Chlorohydroxylation of Electron-Deficient Alkenes Enabled by Ce
 Photocatalysis
;
_journal_name_full 'Chemical Science'
_journal_paper_doi 10.1039/D6SC00166A
_journal_year 2026
_chemical_formula_moiety 'C10 H12 Cl N O2'
_chemical_formula_sum 'C10 H12 Cl N O2'
_chemical_formula_weight 213.66
_space_group_crystal_system monoclinic
_space_group_IT_number 14
_space_group_name_Hall '-P 2ybc'
_space_group_name_H-M_alt 'P 1 21/c 1'
_atom_sites_solution_hydrogens mixed
_atom_sites_solution_primary dual
_audit_creation_date 2025-01-07
_audit_creation_method
;
Olex2 1.5
(compiled 2024.02.16 svn.r378c4104 for OlexSys, GUI svn.r6928)
;
_audit_update_record
;
2025-07-17 deposited with the CCDC.	2026-04-28 downloaded from the CCDC.
;
_cell_angle_alpha 90
_cell_angle_beta 91.417(4)
_cell_angle_gamma 90
_cell_formula_units_Z 4
_cell_length_a 11.3905(5)
_cell_length_b 10.3427(7)
_cell_length_c 9.0688(4)
_cell_measurement_reflns_used 1364
_cell_measurement_temperature 293(2)
_cell_measurement_theta_max 69.9150
_cell_measurement_theta_min 4.2710
_cell_volume 1068.06(10)
_computing_cell_refinement 'CrysAlisPro 1.171.42.102a (Rigaku OD, 2023)'
_computing_data_collection 'CrysAlisPro 1.171.42.102a (Rigaku OD, 2023)'
_computing_data_reduction 'CrysAlisPro 1.171.42.102a (Rigaku OD, 2023)'
_computing_molecular_graphics 'Olex2 1.5 (Dolomanov et al., 2009)'
_computing_publication_material 'Olex2 1.5 (Dolomanov et al., 2009)'
_computing_structure_refinement 'SHELXL 2019/3 (Sheldrick, 2015)'
_computing_structure_solution 'SHELXT 2018/2 (Sheldrick, 2018)'
_diffrn_ambient_temperature 293(2)
_diffrn_detector 'CCD plate'
_diffrn_detector_area_resol_mean 16.2312
_diffrn_detector_type Eos
_diffrn_measured_fraction_theta_full 0.999
_diffrn_measured_fraction_theta_max 0.999
_diffrn_measurement_details
;
List of Runs (angles in degrees, time in seconds):

  # Type    Start    End  Width  t~exp~   \w     \q     \k     \f   Frames
#--------------------------------------------------------------------------
  1  \w   -104.00 -11.00   1.00    5.00    --  -33.50 -37.00  90.00   93
  2  \w     28.00  95.00   1.00    5.00    --   36.53-133.00 -63.00   67
  3  \w     61.00 111.00   1.00    5.00    --   36.53 178.00  90.00   50
  4  \w     78.00 103.00   1.00    5.00    --   36.53 178.00-120.00   25
  5  \w    -32.00  18.00   1.00    5.00    --   36.53   0.00-180.00   50
  6  \w      8.00  47.00   1.00    5.00    --   36.53 -37.00 -30.00   39
  7  \w     53.00  99.00   1.00    5.00    --   36.53   0.00-180.00   46
  8  \w    102.00 169.00   1.00   15.00    --  108.00  77.00-150.00   67
  9  \w     75.00 106.00   1.00   15.00    --  108.00 -94.00-120.00   31
 10  \w    104.00 165.00   1.00   15.00    --  108.00  77.00-120.00   61
 11  \w     38.00  68.00   1.00   15.00    --  108.00 -94.00-120.00   30
 12  \w     42.00 105.00   1.00   15.00    --  108.00-111.00-150.00   63
 13  \w     82.00 124.00   1.00   15.00    --  108.00 -45.00  30.00   42
 14  \w     39.00 127.00   1.00   15.00    --  108.00 -45.00-150.00   88
 15  \w    109.00 178.00   1.00   15.00    --  108.00  45.00 150.00   69
 16  \w     91.00 132.00   1.00   15.00    --  108.00 -77.00 -60.00   41
 17  \w     58.00  85.00   1.00   15.00    --  108.00 -77.00 -60.00   27
;
_diffrn_measurement_device 'four-circle diffractometer'
_diffrn_measurement_device_type 'Xcalibur, Eos, Gemini'
_diffrn_measurement_method '\w scans'
_diffrn_orient_matrix_type 'CrysAlisPro convention (1999,Acta A55,543-557)'
_diffrn_orient_matrix_UB_11 0.1169450000
_diffrn_orient_matrix_UB_12 -0.0748209000
_diffrn_orient_matrix_UB_13 0.0073198000
_diffrn_orient_matrix_UB_21 -0.0680851000
_diffrn_orient_matrix_UB_22 -0.1285557000
_diffrn_orient_matrix_UB_23 0.0068952000
_diffrn_orient_matrix_UB_31 -0.0010794000
_diffrn_orient_matrix_UB_32 -0.0084058000
_diffrn_orient_matrix_UB_33 -0.1695511000
_diffrn_radiation_monochromator graphite
_diffrn_radiation_probe x-ray
_diffrn_radiation_type 'Cu K\a'
_diffrn_radiation_wavelength 1.54184
_diffrn_reflns_av_R_equivalents 0.0342
_diffrn_reflns_av_unetI/netI 0.0469
_diffrn_reflns_Laue_measured_fraction_full 0.999
_diffrn_reflns_Laue_measured_fraction_max 0.999
_diffrn_reflns_limit_h_max 13
_diffrn_reflns_limit_h_min -13
_diffrn_reflns_limit_k_max 11
_diffrn_reflns_limit_k_min -12
_diffrn_reflns_limit_l_max 5
_diffrn_reflns_limit_l_min -10
_diffrn_reflns_number 3868
_diffrn_reflns_point_group_measured_fraction_full 0.999
_diffrn_reflns_point_group_measured_fraction_max 0.999
_diffrn_reflns_theta_full 67.027
_diffrn_reflns_theta_max 67.027
_diffrn_reflns_theta_min 3.882
_diffrn_source 'fine-focus sealed X-ray tube'
_diffrn_source_type 'Enhance (Cu) X-ray Source'
_exptl_absorpt_coefficient_mu 2.969
_exptl_absorpt_correction_T_max 1.00000
_exptl_absorpt_correction_T_min 0.76781
_exptl_absorpt_correction_type multi-scan
_exptl_absorpt_process_details
;
CrysAlisPro 1.171.42.102a (Rigaku Oxford Diffraction, 2023)
Empirical absorption correction using spherical harmonics,
implemented in SCALE3 ABSPACK scaling algorithm.
;
_exptl_crystal_colour colourless
_exptl_crystal_colour_primary colourless
_exptl_crystal_density_diffrn 1.329
_exptl_crystal_description plate
_exptl_crystal_F_000 448
_exptl_crystal_size_max 0.18
_exptl_crystal_size_mid 0.1
_exptl_crystal_size_min 0.02
_refine_diff_density_max 0.574
_refine_diff_density_min -0.314
_refine_diff_density_rms 0.081
_refine_ls_extinction_method none
_refine_ls_goodness_of_fit_ref 1.071
_refine_ls_hydrogen_treatment mixed
_refine_ls_matrix_type full
_refine_ls_number_parameters 136
_refine_ls_number_reflns 1909
_refine_ls_number_restraints 2
_refine_ls_restrained_S_all 1.072
_refine_ls_R_factor_all 0.0901
_refine_ls_R_factor_gt 0.0722
_refine_ls_shift/su_max 0.000
_refine_ls_shift/su_mean 0.000
_refine_ls_structure_factor_coef Fsqd
_refine_ls_weighting_details 'w=1/[\s^2^(Fo^2^)+(0.1423P)^2^+0.0900P] where P=(Fo^2^+2Fc^2^)/3'
_refine_ls_weighting_scheme calc
_refine_ls_wR_factor_gt 0.2065
_refine_ls_wR_factor_ref 0.2315
_reflns_Friedel_coverage 0.000
_reflns_number_gt 1415
_reflns_number_total 1909
_reflns_threshold_expression 'I > 2\s(I)'
_cod_data_source_file d6sc00166a2.cif
_cod_data_source_block 20250108
_cod_original_cell_volume 1068.07(10)
_cod_database_code 1577156
_shelx_shelxl_version_number 2019/3
_chemical_oxdiff_formula C22H32O3N3Cl1
_shelx_space_group_comment
;
The symmetry employed for this shelxl refinement is uniquely defined
by the following loop, which should always be used as a source of
symmetry information in preference to the above space-group names.
They are only intended as comments.
;
_shelx_estimated_absorpt_t_max 0.943
_shelx_estimated_absorpt_t_min 0.617
_olex2_refinement_description
;
1. Fixed Uiso
 At 1.2 times of:
  All C(H) groups, All C(H,H) groups
 At 1.5 times of:
  All C(H,H,H) groups
2. Restrained distances
 H1-N1
 0.87 with sigma of 0.02
 O2-H2
 0.9 with sigma of 0.02
3.a Secondary CH2 refined with riding coordinates:
 C3(H3A,H3B)
3.b Aromatic/amide H refined with riding coordinates:
 C6(H6), C7(H7), C8(H8), C9(H9), C10(H10)
3.c Idealised Me refined as rotating group:
 C4(H4A,H4B,H4C)
;
_olex2_submission_special_instructions 'No special instructions were received'
_oxdiff_exptl_absorpt_empirical_details
;
Empirical correction (ABSPACK) includes:
- Absorption correction using spherical harmonics
- Frame scaling
;
_oxdiff_exptl_absorpt_empirical_full_max 1.239
_oxdiff_exptl_absorpt_empirical_full_min 0.825

loop_
_space_group_symop_operation_xyz
'x, y, z'
'-x, y+1/2, -z+1/2'
'-x, -y, -z'
'x, -y-1/2, z-1/2'

loop_
_atom_site_label
_atom_site_type_symbol
_atom_site_fract_x
_atom_site_fract_y
_atom_site_fract_z
_atom_site_U_iso_or_equiv
_atom_site_adp_type
_atom_site_occupancy
_atom_site_site_symmetry_order
_atom_site_calc_flag
_atom_site_refinement_flags_posn
_atom_site_refinement_flags_adp
_atom_site_refinement_flags_occupancy
_atom_site_disorder_assembly
_atom_site_disorder_group
Cl1 Cl 0.81482(9) 0.25298(12) 0.40958(13) 0.0740(5) Uani 1 1 d . . . . .
O1 O 0.4918(3) 0.2880(4) 0.1070(3) 0.0692(9) Uani 1 1 d . . . . .
O2 O 0.5924(2) 0.4071(2) 0.4580(2) 0.0449(6) Uani 1 1 d D . . . .
H2 H 0.572(5) 0.340(4) 0.508(5) 0.085(17) Uiso 1 1 d D . . . .
N1 N 0.3986(2) 0.3907(3) 0.2919(3) 0.0450(7) Uani 1 1 d D . . . .
H1 H 0.415(3) 0.422(3) 0.381(2) 0.041(9) Uiso 1 1 d D . . . .
C1 C 0.4941(3) 0.3437(3) 0.2278(4) 0.0448(8) Uani 1 1 d . . . . .
C2 C 0.6116(3) 0.3679(3) 0.3116(3) 0.0417(8) Uani 1 1 d . . . . .
C3 C 0.6793(3) 0.2408(4) 0.3074(4) 0.0493(9) Uani 1 1 d . . . . .
H3A H 0.694939 0.218585 0.205887 0.059 Uiso 1 1 calc R U . . .
H3B H 0.632013 0.172400 0.348670 0.059 Uiso 1 1 calc R U . . .
C4 C 0.6747(4) 0.4788(5) 0.2345(5) 0.0661(11) Uani 1 1 d . . . . .
H4A H 0.631349 0.557470 0.246894 0.099 Uiso 1 1 calc R U . . .
H4B H 0.679990 0.459704 0.131275 0.099 Uiso 1 1 calc R U . . .
H4C H 0.752189 0.488611 0.276964 0.099 Uiso 1 1 calc R U . . .
C5 C 0.2794(3) 0.3884(3) 0.2402(4) 0.0437(8) Uani 1 1 d . . . . .
C6 C 0.1979(3) 0.4482(4) 0.3293(4) 0.0537(9) Uani 1 1 d . . . . .
H6 H 0.222430 0.486552 0.417526 0.064 Uiso 1 1 calc R U . . .
C7 C 0.0811(3) 0.4508(5) 0.2872(4) 0.0636(11) Uani 1 1 d . . . . .
H7 H 0.026953 0.490779 0.347261 0.076 Uiso 1 1 calc R U . . .
C8 C 0.0444(4) 0.3951(5) 0.1576(5) 0.0717(12) Uani 1 1 d . . . . .
H8 H -0.034723 0.396876 0.129771 0.086 Uiso 1 1 calc R U . . .
C9 C 0.1239(4) 0.3365(5) 0.0687(5) 0.0754(13) Uani 1 1 d . . . . .
H9 H 0.098285 0.298778 -0.019421 0.091 Uiso 1 1 calc R U . . .
C10 C 0.2425(4) 0.3328(4) 0.1085(5) 0.0623(11) Uani 1 1 d . . . . .
H10 H 0.296275 0.293349 0.047334 0.075 Uiso 1 1 calc R U . . .

loop_
_atom_site_aniso_label
_atom_site_aniso_U_11
_atom_site_aniso_U_22
_atom_site_aniso_U_33
_atom_site_aniso_U_23
_atom_site_aniso_U_13
_atom_site_aniso_U_12
Cl1 0.0484(6) 0.0987(10) 0.0741(8) -0.0098(6) -0.0122(5) 0.0173(5)
O1 0.0571(16) 0.103(2) 0.0466(15) -0.0278(15) -0.0089(12) 0.0169(15)
O2 0.0408(12) 0.0549(14) 0.0389(12) -0.0071(10) -0.0011(9) 0.0014(10)
N1 0.0386(14) 0.0551(17) 0.0408(15) -0.0065(13) -0.0064(11) 0.0014(12)
C1 0.0410(17) 0.0543(19) 0.0388(17) -0.0024(14) -0.0018(13) 0.0044(14)
C2 0.0360(15) 0.0531(19) 0.0360(16) -0.0012(13) -0.0007(12) 0.0015(14)
C3 0.0427(18) 0.061(2) 0.0445(19) -0.0071(15) -0.0043(14) 0.0074(15)
C4 0.065(2) 0.074(3) 0.059(2) 0.008(2) 0.0076(19) -0.011(2)
C5 0.0389(16) 0.0475(18) 0.0443(17) 0.0030(14) -0.0054(13) -0.0035(13)
C6 0.0444(18) 0.070(2) 0.0462(19) -0.0065(17) -0.0011(14) -0.0045(17)
C7 0.0418(18) 0.086(3) 0.063(2) -0.004(2) 0.0014(16) -0.0005(19)
C8 0.0423(19) 0.093(3) 0.079(3) 0.001(3) -0.0132(19) -0.007(2)
C9 0.062(3) 0.093(3) 0.070(3) -0.024(2) -0.026(2) -0.002(2)
C10 0.053(2) 0.078(3) 0.054(2) -0.0152(19) -0.0135(17) 0.0060(19)

loop_
_atom_type_symbol
_atom_type_description
_atom_type_scat_dispersion_real
_atom_type_scat_dispersion_imag
_atom_type_scat_source
C C 0.0181 0.0091 'International Tables Vol C Tables 4.2.6.8 and 6.1.1.4'
H H 0.0000 0.0000 'International Tables Vol C Tables 4.2.6.8 and 6.1.1.4'
Cl Cl 0.3639 0.7018 'International Tables Vol C Tables 4.2.6.8 and 6.1.1.4'
N N 0.0311 0.0180 'International Tables Vol C Tables 4.2.6.8 and 6.1.1.4'
O O 0.0492 0.0322 'International Tables Vol C Tables 4.2.6.8 and 6.1.1.4'

loop_
_geom_angle_atom_site_label_1
_geom_angle_atom_site_label_2
_geom_angle_atom_site_label_3
_geom_angle
_geom_angle_site_symmetry_1
_geom_angle_site_symmetry_3
_geom_angle_publ_flag
C2 O2 H2 108(4) . . ?
C1 N1 H1 112(2) . . ?
C1 N1 C5 129.0(3) . . ?
C5 N1 H1 119(2) . . ?
O1 C1 N1 123.6(3) . . ?
O1 C1 C2 120.7(3) . . ?
N1 C1 C2 115.6(3) . . ?
O2 C2 C1 110.9(2) . . ?
O2 C2 C3 111.2(3) . . ?
O2 C2 C4 107.4(3) . . ?
C3 C2 C1 106.3(3) . . ?
C3 C2 C4 113.0(3) . . ?
C4 C2 C1 107.9(3) . . ?
Cl1 C3 H3A 109.4 . . ?
Cl1 C3 H3B 109.4 . . ?
C2 C3 Cl1 111.0(2) . . ?
C2 C3 H3A 109.4 . . ?
C2 C3 H3B 109.4 . . ?
H3A C3 H3B 108.0 . . ?
C2 C4 H4A 109.5 . . ?
C2 C4 H4B 109.5 . . ?
C2 C4 H4C 109.5 . . ?
H4A C4 H4B 109.5 . . ?
H4A C4 H4C 109.5 . . ?
H4B C4 H4C 109.5 . . ?
C6 C5 N1 116.5(3) . . ?
C10 C5 N1 123.9(3) . . ?
C10 C5 C6 119.6(3) . . ?
C5 C6 H6 119.9 . . ?
C7 C6 C5 120.2(3) . . ?
C7 C6 H6 119.9 . . ?
C6 C7 H7 119.9 . . ?
C8 C7 C6 120.3(4) . . ?
C8 C7 H7 119.9 . . ?
C7 C8 H8 120.0 . . ?
C7 C8 C9 120.0(4) . . ?
C9 C8 H8 120.0 . . ?
C8 C9 H9 119.6 . . ?
C8 C9 C10 120.8(4) . . ?
C10 C9 H9 119.6 . . ?
C5 C10 C9 119.0(4) . . ?
C5 C10 H10 120.5 . . ?
C9 C10 H10 120.5 . . ?

loop_
_geom_bond_atom_site_label_1
_geom_bond_atom_site_label_2
_geom_bond_distance
_geom_bond_site_symmetry_2
_geom_bond_publ_flag
Cl1 C3 1.785(4) . ?
O1 C1 1.238(4) . ?
O2 H2 0.87(2) . ?
O2 C2 1.411(4) . ?
N1 H1 0.883(18) . ?
N1 C1 1.337(4) . ?
N1 C5 1.425(4) . ?
C1 C2 1.543(4) . ?
C2 C3 1.525(5) . ?
C2 C4 1.532(5) . ?
C3 H3A 0.9700 . ?
C3 H3B 0.9700 . ?
C4 H4A 0.9600 . ?
C4 H4B 0.9600 . ?
C4 H4C 0.9600 . ?
C5 C6 1.391(5) . ?
C5 C10 1.382(5) . ?
C6 H6 0.9300 . ?
C6 C7 1.375(5) . ?
C7 H7 0.9300 . ?
C7 C8 1.365(6) . ?
C8 H8 0.9300 . ?
C8 C9 1.369(7) . ?
C9 H9 0.9300 . ?
C9 C10 1.390(6) . ?
C10 H10 0.9300 . ?

loop_
_geom_hbond_atom_site_label_D
_geom_hbond_atom_site_label_H
_geom_hbond_atom_site_label_A
_geom_hbond_distance_DH
_geom_hbond_distance_HA
_geom_hbond_distance_DA
_geom_hbond_angle_DHA
_geom_hbond_site_symmetry_A
_geom_hbond_publ_flag
O2 H2 O1 0.87(2) 1.85(2) 2.699(4) 166(5) 4_566 yes
N1 H1 O2 0.883(18) 2.30(3) 3.085(4) 148(3) 3_666 yes

loop_
_geom_torsion_atom_site_label_1
_geom_torsion_atom_site_label_2
_geom_torsion_atom_site_label_3
_geom_torsion_atom_site_label_4
_geom_torsion
_geom_torsion_site_symmetry_1
_geom_torsion_site_symmetry_2
_geom_torsion_site_symmetry_3
_geom_torsion_site_symmetry_4
_geom_torsion_publ_flag
O1 C1 C2 O2 -167.6(3) . . . . ?
O1 C1 C2 C3 -46.5(5) . . . . ?
O1 C1 C2 C4 75.0(4) . . . . ?
O2 C2 C3 Cl1 -56.1(3) . . . . ?
N1 C1 C2 O2 14.7(4) . . . . ?
N1 C1 C2 C3 135.8(3) . . . . ?
N1 C1 C2 C4 -102.7(4) . . . . ?
N1 C5 C6 C7 179.7(4) . . . . ?
N1 C5 C10 C9 -179.8(4) . . . . ?
C1 N1 C5 C6 -178.4(4) . . . . ?
C1 N1 C5 C10 0.6(6) . . . . ?
C1 C2 C3 Cl1 -176.9(2) . . . . ?
C4 C2 C3 Cl1 64.9(4) . . . . ?
C5 N1 C1 O1 -0.1(6) . . . . ?
C5 N1 C1 C2 177.5(3) . . . . ?
C5 C6 C7 C8 -0.1(7) . . . . ?
C6 C5 C10 C9 -0.8(7) . . . . ?
C6 C7 C8 C9 -0.2(8) . . . . ?
C7 C8 C9 C10 0.0(8) . . . . ?
C8 C9 C10 C5 0.4(8) . . . . ?
C10 C5 C6 C7 0.6(6) . . . . ?
